data_4511709
loop_
_publ_author_name
'Chen, Shui-Sheng'
'Liu, Qing'
'Zhao, Yue'
'Qiao, Rui'
'Sheng, Liang-Quan'
'Liu, Zhao-Di'
'Yang, Song'
'Song, Cong-Fu'

_publ_section_title
;
 New Metal--Organic Frameworks Constructed from the
 4-Imidazole-Carboxylate Ligand: Structural Diversities, Luminescence, and
 Gas Adsorption Properties
;
_journal_issue 8
_journal_name_full 'Crystal Growth &amp; Design'
_journal_page_first 3727
_journal_paper_doi 10.1021/cg401811c
_journal_volume 14
_journal_year 2014
_chemical_formula_moiety 'C20 H14 Cd N4 O4'
_chemical_formula_sum 'C20 H14 Cd N4 O4'
_chemical_formula_weight 486.75
_chemical_name_systematic
; 
 ? 
;
_space_group_IT_number 33
_symmetry_cell_setting orthorhombic
_symmetry_space_group_name_Hall 'P 2c -2n'
_symmetry_space_group_name_H-M 'P n a 21'
_atom_sites_solution_hydrogens geom
_atom_sites_solution_primary direct
_atom_sites_solution_secondary difmap
_audit_creation_method SHELXL-97
_cell_angle_alpha 90.00
_cell_angle_beta 90.00
_cell_angle_gamma 90.00
_cell_formula_units_Z 4
_cell_length_a 7.5104(10)
_cell_length_b 22.820(3)
_cell_length_c 10.8562(14)
_cell_measurement_reflns_used 4300
_cell_measurement_temperature 296(2)
_cell_measurement_theta_max 27.45
_cell_measurement_theta_min 2.85
_cell_volume 1860.6(4)
_computing_cell_refinement SMART
_computing_data_collection 'SMART (Bruker, 2000)'
_computing_data_reduction 'SAINT (Bruker, 2000)'
_computing_molecular_graphics SHELXTL
_computing_publication_material SHELXTL
_computing_structure_refinement SHELXTL
_computing_structure_solution 'SHELXTL (Bruker, 2000)'
_diffrn_ambient_temperature 296(2)
_diffrn_measured_fraction_theta_full 0.991
_diffrn_measured_fraction_theta_max 0.991
_diffrn_measurement_device_type 'Bruker Smart Apex CCD'
_diffrn_measurement_method 'phi and omega scans'
_diffrn_radiation_monochromator graphite
_diffrn_radiation_source 'fine-focus sealed tube'
_diffrn_radiation_type MoK\a
_diffrn_radiation_wavelength 0.71073
_diffrn_reflns_av_R_equivalents 0.0171
_diffrn_reflns_av_sigmaI/netI 0.0260
_diffrn_reflns_limit_h_max 9
_diffrn_reflns_limit_h_min -9
_diffrn_reflns_limit_k_max 17
_diffrn_reflns_limit_k_min -29
_diffrn_reflns_limit_l_max 10
_diffrn_reflns_limit_l_min -14
_diffrn_reflns_number 6848
_diffrn_reflns_theta_full 27.55
_diffrn_reflns_theta_max 27.55
_diffrn_reflns_theta_min 2.08
_exptl_absorpt_coefficient_mu 1.210
_exptl_absorpt_correction_T_max 0.8394
_exptl_absorpt_correction_T_min 0.8117
_exptl_absorpt_correction_type multi-scan
_exptl_absorpt_process_details 'SADABS; Bruker, 2000'
_exptl_crystal_colour colorless
_exptl_crystal_density_diffrn 1.738
_exptl_crystal_density_method 'not measured'
_exptl_crystal_description block
_exptl_crystal_F_000 968
_exptl_crystal_size_max 0.18
_exptl_crystal_size_mid 0.16
_exptl_crystal_size_min 0.15
_refine_diff_density_max 0.308
_refine_diff_density_min -0.400
_refine_diff_density_rms 0.053
_refine_ls_abs_structure_details 'Flack H D (1983), Acta Cryst. A39, 876-881'
_refine_ls_abs_structure_Flack -0.01(2)
_refine_ls_extinction_method none
_refine_ls_goodness_of_fit_ref 1.007
_refine_ls_hydrogen_treatment constr
_refine_ls_matrix_type full
_refine_ls_number_parameters 262
_refine_ls_number_reflns 3124
_refine_ls_number_restraints 1
_refine_ls_restrained_S_all 1.007
_refine_ls_R_factor_all 0.0224
_refine_ls_R_factor_gt 0.0201
_refine_ls_shift/su_max 0.001
_refine_ls_shift/su_mean 0.000
_refine_ls_structure_factor_coef Fsqd
_refine_ls_weighting_details 'calc w=1/[\s^2^(Fo^2^)+(0.0237P)^2^+0.8276P] where P=(Fo^2^+2Fc^2^)/3'
_refine_ls_weighting_scheme calc
_refine_ls_wR_factor_gt 0.0505
_refine_ls_wR_factor_ref 0.0515
_reflns_number_gt 2949
_reflns_number_total 3124
_reflns_threshold_expression >2sigma(I)
_cod_data_source_file cg401811c_si_002.cif
_cod_data_source_block 943723
_cod_depositor_comments
;
The following automatic conversions were performed:

'_symmetry_cell_setting' value 'Orthorhombic' changed to
'orthorhombic' according to
/usr/data/users/saulius/crontab/automatic-downloads/rss-feeds/ACS/lib/dictionaries/cif_core.dic
dictionary named 'cif_core.dic' version 2.4.2 from 2011-04-26.

Automatic conversion script
Id: cif_fix_values 2281 2013-09-26 08:29:07Z andrius 

 Adding full bibliography for 4511704--4511714.cif.
;
_cod_original_sg_symbol_Hall 'P 2c -2n '
_cod_database_code 4511709

loop_
_symmetry_equiv_pos_as_xyz
'x, y, z'
'-x, -y, z+1/2'
'x+1/2, -y+1/2, z'
'-x+1/2, y+1/2, z+1/2'

loop_
_atom_site_label
_atom_site_type_symbol
_atom_site_fract_x
_atom_site_fract_y
_atom_site_fract_z
_atom_site_U_iso_or_equiv
_atom_site_adp_type
_atom_site_occupancy
_atom_site_symmetry_multiplicity
_atom_site_calc_flag
_atom_site_refinement_flags
Cd1 Cd 0.82137(2) 0.376754(7) 0.54553(3) 0.02497(6) Uani 1 1 d .
C1 C 0.8488(5) 0.46625(16) 0.1740(4) 0.0409(8) Uani 1 1 d .
H1 H 0.9065 0.4407 0.1204 0.049 Uiso 1 1 calc R
C2 C 0.6969(4) 0.49553(15) 0.1355(4) 0.0379(8) Uani 1 1 d .
H2 H 0.6504 0.4882 0.0576 0.045 Uiso 1 1 calc R
C3 C 0.6135(4) 0.53565(13) 0.2124(3) 0.0308(7) Uani 1 1 d .
C4 C 0.6816(5) 0.54519(16) 0.3290(4) 0.0415(9) Uani 1 1 d .
H4 H 0.6278 0.5724 0.3808 0.050 Uiso 1 1 calc R
C5 C 0.8306(5) 0.51416(17) 0.3696(4) 0.0430(9) Uani 1 1 d .
H5 H 0.8728 0.5201 0.4491 0.052 Uiso 1 1 calc R
C6 C 0.9162(4) 0.47486(13) 0.2933(3) 0.0301(6) Uani 1 1 d .
C7 C 1.0708(4) 0.44093(13) 0.3360(3) 0.0316(7) Uani 1 1 d .
C8 C 1.2380(4) 0.43655(17) 0.2888(3) 0.0375(8) Uani 1 1 d .
H8 H 1.2804 0.4546 0.2178 0.045 Uiso 1 1 calc R
C9 C 1.2234(4) 0.38437(13) 0.4558(4) 0.0329(7) Uani 1 1 d .
H9 H 1.2560 0.3592 0.5192 0.039 Uiso 1 1 calc R
C10 C 0.4512(4) 0.56807(13) 0.1689(4) 0.0334(7) Uani 1 1 d .
C11 C 1.0699(5) 0.19376(14) 1.0141(3) 0.0344(8) Uani 1 1 d .
H11 H 1.0484 0.1658 0.9536 0.041 Uiso 1 1 calc R
C12 C 1.1091(5) 0.17604(14) 1.1329(3) 0.0342(7) Uani 1 1 d .
H12 H 1.1114 0.1363 1.1520 0.041 Uiso 1 1 calc R
C13 C 1.1454(4) 0.21758(14) 1.2245(3) 0.0278(6) Uani 1 1 d .
C14 C 1.1372(5) 0.27616(15) 1.1946(3) 0.0367(8) Uani 1 1 d .
H14 H 1.1596 0.3042 1.2548 0.044 Uiso 1 1 calc R
C15 C 1.0958(5) 0.29380(14) 1.0761(3) 0.0357(8) Uani 1 1 d .
H15 H 1.0907 0.3336 1.0580 0.043 Uiso 1 1 calc R
C16 C 1.0621(4) 0.25342(13) 0.9840(3) 0.0276(6) Uani 1 1 d .
C17 C 1.0236(4) 0.27197(13) 0.8576(3) 0.0283(6) Uani 1 1 d .
C18 C 0.9758(5) 0.32403(14) 0.8075(3) 0.0339(7) Uani 1 1 d .
H18 H 0.9605 0.3587 0.8513 0.041 Uiso 1 1 calc R
C19 C 0.9860(5) 0.26311(15) 0.6575(3) 0.0367(7) Uani 1 1 d .
H19 H 0.9813 0.2467 0.5792 0.044 Uiso 1 1 calc R
C20 C 1.2010(4) 0.19735(17) 1.3509(3) 0.0347(7) Uani 1 1 d .
N1 N 1.0627(3) 0.40855(11) 0.4444(3) 0.0297(5) Uani 1 1 d .
N2 N 1.3312(3) 0.40082(13) 0.3650(3) 0.0363(6) Uani 1 1 d .
H2A H 1.4407 0.3906 0.3562 0.044 Uiso 1 1 calc R
N3 N 0.9529(4) 0.31813(12) 0.6823(3) 0.0329(6) Uani 1 1 d .
N4 N 1.0272(4) 0.23390(12) 0.7597(3) 0.0356(6) Uani 1 1 d .
H4A H 1.0520 0.1972 0.7638 0.043 Uiso 1 1 calc R
O1 O 0.4160(5) 0.61710(11) 0.2125(4) 0.0693(11) Uani 1 1 d .
O2 O 0.3567(3) 0.54556(11) 0.0882(3) 0.0477(7) Uani 1 1 d .
O3 O 1.1661(3) 0.14425(13) 1.3782(3) 0.0421(6) Uani 1 1 d .
O4 O 1.2771(4) 0.23060(14) 1.4217(3) 0.0556(7) Uani 1 1 d .

loop_
_atom_site_aniso_label
_atom_site_aniso_U_11
_atom_site_aniso_U_22
_atom_site_aniso_U_33
_atom_site_aniso_U_23
_atom_site_aniso_U_13
_atom_site_aniso_U_12
Cd1 0.02610(9) 0.02993(9) 0.01889(9) -0.00074(12) -0.00219(13) 0.00502(7)
C1 0.0416(19) 0.0444(18) 0.037(2) 0.0004(15) -0.0014(16) 0.0148(15)
C2 0.0393(18) 0.0420(17) 0.0324(18) 0.0034(15) -0.0071(15) 0.0111(14)
C3 0.0287(15) 0.0253(14) 0.0385(19) 0.0057(13) -0.0018(14) 0.0014(12)
C4 0.043(2) 0.0396(18) 0.042(2) -0.0051(16) -0.0058(17) 0.0161(15)
C5 0.044(2) 0.047(2) 0.038(2) -0.0012(16) -0.0119(17) 0.0079(15)
C6 0.0247(14) 0.0297(14) 0.0361(17) 0.0122(13) 0.0016(13) 0.0013(11)
C7 0.0266(14) 0.0315(14) 0.0367(18) 0.0053(13) -0.0016(13) 0.0004(12)
C8 0.0284(17) 0.0419(19) 0.042(2) 0.0093(15) 0.0046(16) -0.0026(14)
C9 0.0271(15) 0.0318(16) 0.0398(19) 0.0029(13) -0.0080(14) 0.0042(12)
C10 0.0283(15) 0.0293(14) 0.0428(19) 0.0107(13) 0.0004(14) 0.0010(12)
C11 0.0489(18) 0.0330(15) 0.0212(19) -0.0004(11) -0.0070(13) -0.0023(14)
C12 0.0478(19) 0.0323(16) 0.0224(16) 0.0038(13) -0.0051(15) -0.0028(14)
C13 0.0220(14) 0.0407(16) 0.0209(15) 0.0024(12) -0.0030(11) -0.0024(12)
C14 0.048(2) 0.0378(17) 0.0239(17) -0.0023(13) -0.0068(16) -0.0041(14)
C15 0.0508(19) 0.0307(14) 0.0255(19) 0.0008(12) -0.0072(13) 0.0003(14)
C16 0.0281(15) 0.0356(15) 0.0192(16) 0.0020(12) -0.0042(11) 0.0018(12)
C17 0.0286(15) 0.0354(15) 0.0208(16) -0.0002(12) -0.0013(13) 0.0036(12)
C18 0.0424(18) 0.0362(16) 0.0230(15) -0.0008(13) -0.0045(14) 0.0045(14)
C19 0.0446(19) 0.0444(18) 0.0211(16) -0.0038(13) -0.0032(14) 0.0154(15)
C20 0.0199(13) 0.061(2) 0.0233(16) 0.0107(15) -0.0028(12) -0.0015(13)
N1 0.0229(12) 0.0318(12) 0.0345(15) 0.0049(11) -0.0028(11) 0.0026(10)
N2 0.0212(12) 0.0396(14) 0.0481(19) -0.0004(13) -0.0016(12) 0.0036(11)
N3 0.0407(15) 0.0362(13) 0.0219(13) 0.0044(10) -0.0038(12) 0.0099(12)
N4 0.0504(16) 0.0340(13) 0.0223(14) -0.0004(11) -0.0052(13) 0.0147(12)
O1 0.062(2) 0.0372(14) 0.109(3) -0.0236(15) -0.039(2) 0.0248(14)
O2 0.0447(13) 0.0467(13) 0.0519(17) 0.0022(11) -0.0152(12) 0.0141(11)
O3 0.0297(12) 0.0601(15) 0.0364(14) 0.0193(13) -0.0093(10) -0.0090(11)
O4 0.0689(19) 0.0742(19) 0.0238(13) 0.0008(13) -0.0167(13) -0.0146(16)

loop_
_atom_type_symbol
_atom_type_description
_atom_type_scat_dispersion_real
_atom_type_scat_dispersion_imag
_atom_type_scat_source
C C 0.0033 0.0016 'International Tables Vol C Tables 4.2.6.8 and 6.1.1.4'
H H 0.0000 0.0000 'International Tables Vol C Tables 4.2.6.8 and 6.1.1.4'
N N 0.0061 0.0033 'International Tables Vol C Tables 4.2.6.8 and 6.1.1.4'
O O 0.0106 0.0060 'International Tables Vol C Tables 4.2.6.8 and 6.1.1.4'
Cd Cd -0.8075 1.2024 'International Tables Vol C Tables 4.2.6.8 and 6.1.1.4'

loop_
_geom_angle_atom_site_label_1
_geom_angle_atom_site_label_2
_geom_angle_atom_site_label_3
_geom_angle
_geom_angle_site_symmetry_1
_geom_angle_site_symmetry_3
O3 Cd1 N3 130.59(11) 3_454 .
O3 Cd1 N1 95.41(10) 3_454 .
N3 Cd1 N1 99.34(10) . .
O3 Cd1 O2 91.51(10) 3_454 2_665
N3 Cd1 O2 126.46(10) . 2_665
N1 Cd1 O2 108.90(9) . 2_665
O3 Cd1 O1 103.15(12) 3_454 2_665
N3 Cd1 O1 82.49(11) . 2_665
N1 Cd1 O1 153.86(11) . 2_665
O2 Cd1 O1 53.04(9) 2_665 2_665
O3 Cd1 C10 96.11(9) 3_454 2_665
N3 Cd1 C10 106.29(11) . 2_665
N1 Cd1 C10 133.82(9) . 2_665
O2 Cd1 C10 26.39(10) 2_665 2_665
O1 Cd1 C10 26.80(9) 2_665 2_665
C2 C1 C6 120.4(3) . .
C2 C1 H1 119.8 . .
C6 C1 H1 119.8 . .
C1 C2 C3 120.5(4) . .
C1 C2 H2 119.7 . .
C3 C2 H2 119.7 . .
C4 C3 C2 119.2(3) . .
C4 C3 C10 120.7(3) . .
C2 C3 C10 120.1(3) . .
C3 C4 C5 120.4(3) . .
C3 C4 H4 119.8 . .
C5 C4 H4 119.8 . .
C6 C5 C4 120.9(4) . .
C6 C5 H5 119.5 . .
C4 C5 H5 119.5 . .
C5 C6 C1 118.5(3) . .
C5 C6 C7 121.4(3) . .
C1 C6 C7 120.1(3) . .
C8 C7 N1 108.7(3) . .
C8 C7 C6 130.4(3) . .
N1 C7 C6 120.8(3) . .
N2 C8 C7 106.9(3) . .
N2 C8 H8 126.6 . .
C7 C8 H8 126.6 . .
N2 C9 N1 111.4(3) . .
N2 C9 H9 124.3 . .
N1 C9 H9 124.3 . .
O2 C10 O1 121.4(3) . .
O2 C10 C3 118.9(3) . .
O1 C10 C3 119.7(3) . .
O2 C10 Cd1 54.51(16) . 2_664
O1 C10 Cd1 67.4(2) . 2_664
C3 C10 Cd1 169.2(3) . 2_664
C12 C11 C16 120.7(3) . .
C12 C11 H11 119.7 . .
C16 C11 H11 119.7 . .
C11 C12 C13 120.4(3) . .
C11 C12 H12 119.8 . .
C13 C12 H12 119.8 . .
C14 C13 C12 118.8(3) . .
C14 C13 C20 121.6(3) . .
C12 C13 C20 119.5(3) . .
C13 C14 C15 120.8(3) . .
C13 C14 H14 119.6 . .
C15 C14 H14 119.6 . .
C14 C15 C16 121.3(3) . .
C14 C15 H15 119.4 . .
C16 C15 H15 119.4 . .
C15 C16 C11 118.1(3) . .
C15 C16 C17 121.4(3) . .
C11 C16 C17 120.5(3) . .
C18 C17 N4 104.4(3) . .
C18 C17 C16 133.0(3) . .
N4 C17 C16 122.6(3) . .
C17 C18 N3 110.1(3) . .
C17 C18 H18 124.9 . .
N3 C18 H18 124.9 . .
N3 C19 N4 110.7(3) . .
N3 C19 H19 124.7 . .
N4 C19 H19 124.7 . .
O4 C20 O3 122.7(3) . .
O4 C20 C13 120.8(3) . .
O3 C20 C13 116.5(3) . .
C9 N1 C7 105.0(3) . .
C9 N1 Cd1 123.6(2) . .
C7 N1 Cd1 128.5(2) . .
C9 N2 C8 107.9(3) . .
C9 N2 H2A 126.0 . .
C8 N2 H2A 126.0 . .
C19 N3 C18 105.9(3) . .
C19 N3 Cd1 121.6(2) . .
C18 N3 Cd1 130.9(2) . .
C19 N4 C17 108.9(3) . .
C19 N4 H4A 125.5 . .
C17 N4 H4A 125.5 . .
C10 O1 Cd1 85.8(2) . 2_664
C10 O2 Cd1 99.1(2) . 2_664
C20 O3 Cd1 106.8(2) . 3_556

loop_
_geom_bond_atom_site_label_1
_geom_bond_atom_site_label_2
_geom_bond_distance
_geom_bond_site_symmetry_2
Cd1 O3 2.211(3) 3_454
Cd1 N3 2.229(3) .
Cd1 N1 2.240(3) .
Cd1 O2 2.268(2) 2_665
Cd1 O1 2.546(3) 2_665
Cd1 C10 2.751(3) 2_665
C1 C2 1.387(4) .
C1 C6 1.404(5) .
C1 H1 0.9300 .
C2 C3 1.388(5) .
C2 H2 0.9300 .
C3 C4 1.383(5) .
C3 C10 1.502(4) .
C4 C5 1.395(5) .
C4 H4 0.9300 .
C5 C6 1.380(5) .
C5 H5 0.9300 .
C6 C7 1.471(4) .
C7 C8 1.360(5) .
C7 N1 1.390(4) .
C8 N2 1.356(5) .
C8 H8 0.9300 .
C9 N2 1.329(5) .
C9 N1 1.333(4) .
C9 H9 0.9300 .
C10 O2 1.239(4) .
C10 O1 1.244(4) .
C10 Cd1 2.751(3) 2_664
C11 C12 1.383(5) .
C11 C16 1.401(4) .
C11 H11 0.9300 .
C12 C13 1.401(5) .
C12 H12 0.9300 .
C13 C14 1.377(5) .
C13 C20 1.508(4) .
C14 C15 1.383(5) .
C14 H14 0.9300 .
C15 C16 1.383(4) .
C15 H15 0.9300 .
C16 C17 1.465(4) .
C17 C18 1.355(4) .
C17 N4 1.373(4) .
C18 N3 1.377(4) .
C18 H18 0.9300 .
C19 N3 1.308(4) .
C19 N4 1.331(4) .
C19 H19 0.9300 .
C20 O4 1.221(4) .
C20 O3 1.275(5) .
N2 H2A 0.8600 .
N4 H4A 0.8600 .
O1 Cd1 2.546(3) 2_664
O2 Cd1 2.268(2) 2_664
O3 Cd1 2.211(3) 3_556

loop_
_geom_torsion_atom_site_label_1
_geom_torsion_atom_site_label_2
_geom_torsion_atom_site_label_3
_geom_torsion_atom_site_label_4
_geom_torsion
_geom_torsion_site_symmetry_1
_geom_torsion_site_symmetry_4
C6 C1 C2 C3 2.8(6) . .
C1 C2 C3 C4 -1.4(5) . .
C1 C2 C3 C10 178.7(3) . .
C2 C3 C4 C5 -1.0(6) . .
C10 C3 C4 C5 178.9(3) . .
C3 C4 C5 C6 2.0(6) . .
C4 C5 C6 C1 -0.7(5) . .
C4 C5 C6 C7 -178.6(3) . .
C2 C1 C6 C5 -1.7(5) . .
C2 C1 C6 C7 176.2(3) . .
C5 C6 C7 C8 -124.4(4) . .
C1 C6 C7 C8 57.8(5) . .
C5 C6 C7 N1 52.2(4) . .
C1 C6 C7 N1 -125.7(4) . .
N1 C7 C8 N2 1.4(4) . .
C6 C7 C8 N2 178.3(3) . .
C4 C3 C10 O2 -154.2(4) . .
C2 C3 C10 O2 25.7(5) . .
C4 C3 C10 O1 27.0(5) . .
C2 C3 C10 O1 -153.1(4) . .
C4 C3 C10 Cd1 156.1(10) . 2_664
C2 C3 C10 Cd1 -24.0(13) . 2_664
C16 C11 C12 C13 -1.3(6) . .
C11 C12 C13 C14 1.5(5) . .
C11 C12 C13 C20 -175.5(3) . .
C12 C13 C14 C15 -0.7(5) . .
C20 C13 C14 C15 176.2(3) . .
C13 C14 C15 C16 -0.2(6) . .
C14 C15 C16 C11 0.3(5) . .
C14 C15 C16 C17 -178.1(3) . .
C12 C11 C16 C15 0.4(5) . .
C12 C11 C16 C17 178.9(3) . .
C15 C16 C17 C18 -16.0(6) . .
C11 C16 C17 C18 165.5(4) . .
C15 C16 C17 N4 165.7(3) . .
C11 C16 C17 N4 -12.7(5) . .
N4 C17 C18 N3 -0.8(4) . .
C16 C17 C18 N3 -179.2(3) . .
C14 C13 C20 O4 -16.2(5) . .
C12 C13 C20 O4 160.7(3) . .
C14 C13 C20 O3 164.5(3) . .
C12 C13 C20 O3 -18.5(4) . .
N2 C9 N1 C7 1.9(4) . .
N2 C9 N1 Cd1 164.0(2) . .
C8 C7 N1 C9 -2.0(4) . .
C6 C7 N1 C9 -179.3(3) . .
C8 C7 N1 Cd1 -162.9(2) . .
C6 C7 N1 Cd1 19.9(4) . .
O3 Cd1 N1 C9 -119.8(3) 3_454 .
N3 Cd1 N1 C9 12.9(3) . .
O2 Cd1 N1 C9 146.7(3) 2_665 .
O1 Cd1 N1 C9 104.9(3) 2_665 .
C10 Cd1 N1 C9 136.4(3) 2_665 .
O3 Cd1 N1 C7 37.9(3) 3_454 .
N3 Cd1 N1 C7 170.6(3) . .
O2 Cd1 N1 C7 -55.6(3) 2_665 .
O1 Cd1 N1 C7 -97.5(4) 2_665 .
C10 Cd1 N1 C7 -66.0(3) 2_665 .
N1 C9 N2 C8 -1.1(4) . .
C7 C8 N2 C9 -0.2(4) . .
N4 C19 N3 C18 0.4(4) . .
N4 C19 N3 Cd1 -166.1(2) . .
C17 C18 N3 C19 0.3(4) . .
C17 C18 N3 Cd1 165.0(2) . .
O3 Cd1 N3 C19 17.4(3) 3_454 .
N1 Cd1 N3 C19 -88.1(3) . .
O2 Cd1 N3 C19 149.9(3) 2_665 .
O1 Cd1 N3 C19 118.3(3) 2_665 .
C10 Cd1 N3 C19 130.8(3) 2_665 .
O3 Cd1 N3 C18 -145.3(3) 3_454 .
N1 Cd1 N3 C18 109.2(3) . .
O2 Cd1 N3 C18 -12.8(4) 2_665 .
O1 Cd1 N3 C18 -44.4(3) 2_665 .
C10 Cd1 N3 C18 -32.0(3) 2_665 .
N3 C19 N4 C17 -0.9(4) . .
C18 C17 N4 C19 1.0(4) . .
C16 C17 N4 C19 179.6(3) . .
O2 C10 O1 Cd1 -7.8(4) . 2_664
C3 C10 O1 Cd1 170.9(3) . 2_664
O1 C10 O2 Cd1 8.9(4) . 2_664
C3 C10 O2 Cd1 -169.9(2) . 2_664
O4 C20 O3 Cd1 -13.1(4) . 3_556
C13 C20 O3 Cd1 166.1(2) . 3_556
